data_7245665
loop_
_publ_author_name
'Darii, Mariana'
'Mikosch, Annabel'
'van Leusen, Jan'
'Kravtsov, Victor Ch.'
'Dvornina, Elena G.'
'Clapco, Steliana T.'
'Ciloci, Alexandra'
'K\"ogerler, Paul'
'Baca, Svetlana G.'

_publ_section_title
;
 FeII/III and MnII complexes based on 2,4,6-tris(2-pyridyl)-triazine:
 synthesis, structures, magnetic and biological properties
;
_journal_issue 45
_journal_name_full 'RSC Advances'
_journal_page_first 29034
_journal_page_last 29047
_journal_paper_doi 10.1039/D2RA04868J
_journal_volume 12
_journal_year 2022
_chemical_formula_sum 'C72 H50 Cl32 Fe10 N24 O0.45'
_chemical_formula_weight 2951.46
_space_group_crystal_system monoclinic
_space_group_IT_number 11
_space_group_name_Hall '-P 2yb'
_space_group_name_H-M_alt 'P 1 21/m 1'
_atom_sites_solution_hydrogens mixed
_audit_creation_method SHELXL-2013
_audit_update_record
;
2021-09-09 deposited with the CCDC.	2022-10-06 downloaded from the CCDC.
;
_cell_angle_alpha 90
_cell_angle_beta 111.591(4)
_cell_angle_gamma 90
_cell_formula_units_Z 2
_cell_length_a 11.9688(17)
_cell_length_b 40.521(6)
_cell_length_c 15.230(2)
_cell_measurement_reflns_used 2444
_cell_measurement_temperature 100(2)
_cell_measurement_theta_max 16.52
_cell_measurement_theta_min 2.47
_cell_volume 6868.1(17)
_computing_cell_refinement 'Bruker SAINT'
_computing_data_collection 'Bruker APEX2'
_computing_data_reduction 'Bruker SAINT'
_computing_molecular_graphics 'Bruker SHELXTL'
_computing_publication_material 'Bruker SHELXTL'
_computing_structure_refinement 'SHELXL-2013 (Sheldrick, 2013)'
_computing_structure_solution 'SHELXS-97 (Sheldrick, 2008)'
_diffrn_ambient_temperature 100(2)
_diffrn_measured_fraction_theta_full 0.973
_diffrn_measured_fraction_theta_max 1.000
_diffrn_measurement_device_type 'Bruker APEX-II CCD'
_diffrn_measurement_method '\f and \w scans'
_diffrn_radiation_type MoK\a
_diffrn_radiation_wavelength 0.71073
_diffrn_reflns_av_R_equivalents 0.2133
_diffrn_reflns_av_unetI/netI 0.2079
_diffrn_reflns_Laue_measured_fraction_full 0.973
_diffrn_reflns_Laue_measured_fraction_max 1.000
_diffrn_reflns_limit_h_max 14
_diffrn_reflns_limit_h_min -14
_diffrn_reflns_limit_k_max 48
_diffrn_reflns_limit_k_min -48
_diffrn_reflns_limit_l_max 18
_diffrn_reflns_limit_l_min -18
_diffrn_reflns_number 75500
_diffrn_reflns_point_group_measured_fraction_full 0.973
_diffrn_reflns_point_group_measured_fraction_max 1.000
_diffrn_reflns_theta_full 25.242
_diffrn_reflns_theta_max 24.998
_diffrn_reflns_theta_min 1.005
_exptl_absorpt_coefficient_mu 1.687
_exptl_absorpt_correction_type multi-scan
_exptl_absorpt_process_details sadabs
_exptl_crystal_colour brown
_exptl_crystal_density_diffrn 1.427
_exptl_crystal_description plate
_exptl_crystal_F_000 2915
_exptl_crystal_size_max 0.22
_exptl_crystal_size_mid 0.20
_exptl_crystal_size_min 0.06
_exptl_transmission_factor_max 0.7264
_exptl_transmission_factor_min 0.6120
_refine_diff_density_max 0.927
_refine_diff_density_min -0.724
_refine_diff_density_rms 0.143
_refine_ls_extinction_method none
_refine_ls_goodness_of_fit_ref 1.003
_refine_ls_hydrogen_treatment constr
_refine_ls_matrix_type full
_refine_ls_number_parameters 657
_refine_ls_number_reflns 12286
_refine_ls_number_restraints 27
_refine_ls_restrained_S_all 1.003
_refine_ls_R_factor_all 0.1646
_refine_ls_R_factor_gt 0.0946
_refine_ls_shift/su_max 0.000
_refine_ls_shift/su_mean 0.000
_refine_ls_structure_factor_coef Fsqd
_refine_ls_weighting_details
; 
 w=1/[\s^2^(Fo^2^)+(0.0696P)^2^] 
 where P=(Fo^2^+2Fc^2^)/3 
;
_refine_ls_weighting_scheme calc
_refine_ls_wR_factor_gt 0.2070
_refine_ls_wR_factor_ref 0.2252
_reflns_Friedel_coverage 0.000
_reflns_number_gt 5455
_reflns_number_total 12286
_reflns_threshold_expression 'I > 2\s(I)'
_cod_data_source_file d2ra04868j2.cif
_cod_data_source_block am284
_cod_original_cell_volume 6867.9(17)
_cod_original_sg_symbol_H-M 'P 21/m'
_cod_database_code 7245665
_shelx_space_group_comment
; 
The symmetry employed for this shelxl refinement is uniquely defined 
by the following loop, which should always be used as a source of 
symmetry information in preference to the above space-group names. 
They are only intended as comments. 
;
_shelxl_version_number 2013-2

loop_
_space_group_symop_operation_xyz
'x, y, z'
'-x, y+1/2, -z'
'-x, -y, -z'
'x, -y-1/2, z'

loop_
_atom_site_label
_atom_site_type_symbol
_atom_site_fract_x
_atom_site_fract_y
_atom_site_fract_z
_atom_site_U_iso_or_equiv
_atom_site_adp_type
_atom_site_occupancy
_atom_site_site_symmetry_order
_atom_site_calc_flag
_atom_site_refinement_flags_posn
_atom_site_refinement_flags_adp
_atom_site_refinement_flags_occupancy
_atom_site_disorder_assembly
_atom_site_disorder_group
Fe1 Fe 1.05903(13) 0.10652(3) 0.35911(9) 0.0298(4) Uani 1 1 d . . . . .
Fe2 Fe 0.52231(14) 0.08060(4) 0.36220(11) 0.0376(4) Uani 1 1 d . . . . .
Fe3 Fe 0.22811(14) 0.47219(4) 0.74675(10) 0.0357(4) Uani 1 1 d . . . . .
Fe4 Fe 0.4626(2) 0.2500 0.09648(15) 0.0465(7) Uani 1 2 d S T P . .
Fe5 Fe 0.90161(16) 0.11177(5) 0.89374(11) 0.0540(5) Uani 1 1 d D . . . .
Fe6 Fe 0.1808(3) 0.2500 0.5039(2) 0.0685(11) Uani 0.904(4) 2 d DS TU P A 1
Fe6' Fe 0.203(3) 0.2500 0.585(2) 0.071(2) Uani 0.096(4) 2 d DS TU P A 2
C1 C 1.1345(10) 0.1333(2) 0.2027(7) 0.035(3) Uani 1 1 d . . . . .
H1 H 1.0702 0.1210 0.1592 0.042 Uiso 1 1 calc R U . . .
C2 C 1.2025(12) 0.1523(3) 0.1688(8) 0.060(4) Uani 1 1 d . . . . .
H2 H 1.1832 0.1541 0.1027 0.072 Uiso 1 1 calc R U . . .
C3 C 1.2977(11) 0.1686(3) 0.2294(8) 0.056(4) Uani 1 1 d . . . . .
H3 H 1.3464 0.1815 0.2054 0.067 Uiso 1 1 calc R U . . .
C4 C 1.3260(11) 0.1671(3) 0.3262(8) 0.049(3) Uani 1 1 d . . . . .
H4 H 1.3942 0.1780 0.3698 0.059 Uiso 1 1 calc R U . . .
C5 C 1.2485(9) 0.1486(2) 0.3550(6) 0.030(3) Uani 1 1 d . . . . .
C6 C 1.2585(10) 0.1466(3) 0.4534(7) 0.041(3) Uani 1 1 d . . . . .
C7 C 1.3275(10) 0.1563(2) 0.6107(7) 0.033(3) Uani 1 1 d . . . . .
C8 C 1.1586(9) 0.1262(2) 0.5491(7) 0.032(3) Uani 1 1 d . . . . .
C9 C 1.0572(8) 0.1071(2) 0.5476(6) 0.022(2) Uani 1 1 d . . . . .
C10 C 1.0279(10) 0.1011(2) 0.6246(7) 0.038(3) Uani 1 1 d . . . . .
H10 H 1.0748 0.1099 0.6848 0.046 Uiso 1 1 calc R U . . .
C11 C 0.9292(11) 0.0823(3) 0.6124(7) 0.049(3) Uani 1 1 d . . . . .
H11 H 0.9070 0.0777 0.6650 0.059 Uiso 1 1 calc R U . . .
C12 C 0.8603(9) 0.0696(3) 0.5243(7) 0.041(3) Uani 1 1 d . . . . .
H12 H 0.7894 0.0573 0.5154 0.049 Uiso 1 1 calc R U . . .
C13 C 0.8992(10) 0.0755(2) 0.4466(7) 0.042(3) Uani 1 1 d . . . . .
H13 H 0.8555 0.0661 0.3866 0.050 Uiso 1 1 calc R U . . .
C14 C 1.4222(11) 0.1730(3) 0.6917(7) 0.039(3) Uani 1 1 d . . . . .
C15 C 1.4000(10) 0.1785(3) 0.7738(7) 0.046(3) Uani 1 1 d . . . . .
H15 H 1.3267 0.1717 0.7791 0.055 Uiso 1 1 calc R U . . .
C16 C 1.4892(12) 0.1945(3) 0.8482(7) 0.053(4) Uani 1 1 d . . . . .
H16 H 1.4777 0.1981 0.9059 0.063 Uiso 1 1 calc R U . . .
C17 C 1.5901(11) 0.2045(3) 0.8391(8) 0.046(3) Uani 1 1 d . . . . .
H17 H 1.6488 0.2159 0.8898 0.056 Uiso 1 1 calc R U . . .
C18 C 1.6111(9) 0.1985(3) 0.7558(7) 0.038(3) Uani 1 1 d . . . . .
H18 H 1.6840 0.2055 0.7504 0.045 Uiso 1 1 calc R U . . .
C19 C 1.2587(9) 0.0579(3) 0.4568(7) 0.035(3) Uani 1 1 d . . . . .
H19 H 1.2880 0.0738 0.5059 0.042 Uiso 1 1 calc R U . . .
C20 C 1.3227(10) 0.0285(3) 0.4653(7) 0.044(3) Uani 1 1 d . . . . .
H20 H 1.3969 0.0250 0.5161 0.052 Uiso 1 1 calc R U . . .
C21 C 1.2739(10) 0.0047(2) 0.3969(7) 0.034(3) Uani 1 1 d . . . . .
H21 H 1.3119 -0.0162 0.4023 0.041 Uiso 1 1 calc R U . . .
C22 C 1.1686(8) 0.0114(2) 0.3198(7) 0.026(2) Uani 1 1 d . . . . .
H22 H 1.1356 -0.0046 0.2717 0.032 Uiso 1 1 calc R U . . .
C23 C 1.1141(8) 0.0411(2) 0.3143(6) 0.023(2) Uani 1 1 d . . . . .
C24 C 1.0063(8) 0.0506(2) 0.2401(6) 0.021(2) Uani 1 1 d . . . . .
C25 C 0.8483(9) 0.0473(2) 0.1036(6) 0.028(3) Uani 1 1 d . . . . .
C26 C 0.8652(10) 0.0927(2) 0.1933(7) 0.035(3) Uani 1 1 d . . . . .
C27 C 0.8377(10) 0.1256(2) 0.2167(7) 0.041(3) Uani 1 1 d . . . . .
C28 C 0.7396(10) 0.1442(3) 0.1625(7) 0.044(3) Uani 1 1 d . . . . .
H28 H 0.6835 0.1352 0.1059 0.053 Uiso 1 1 calc R U . . .
C29 C 0.7226(13) 0.1748(3) 0.1888(8) 0.069(5) Uani 1 1 d . . . . .
H29 H 0.6536 0.1874 0.1537 0.083 Uiso 1 1 calc R U . . .
C30 C 0.8119(11) 0.1874(3) 0.2707(9) 0.068(4) Uani 1 1 d . . . . .
H30 H 0.8055 0.2094 0.2905 0.082 Uiso 1 1 calc R U . . .
C31 C 0.9082(10) 0.1682(3) 0.3222(7) 0.044(3) Uani 1 1 d . . . . .
H31 H 0.9671 0.1773 0.3775 0.053 Uiso 1 1 calc R U . . .
C32 C 0.7795(8) 0.0307(2) 0.0149(6) 0.0202(16) Uani 1 1 d . . . . .
C33 C 0.6782(8) 0.0424(2) -0.0443(6) 0.0202(16) Uani 1 1 d . . . . .
H33 H 0.6495 0.0623 -0.0270 0.024 Uiso 1 1 calc R U . . .
C34 C 0.7603(9) -0.0130(2) -0.0990(6) 0.034(3) Uani 1 1 d . . . . .
H34 H 0.7872 -0.0329 -0.1175 0.040 Uiso 1 1 calc R U . . .
C35 C 0.6559(9) 0.0010(2) -0.1562(7) 0.034(3) Uani 1 1 d . . . . .
H35 H 0.6117 -0.0081 -0.2165 0.040 Uiso 1 1 calc R U . . .
C36 C 0.6142(10) 0.0295(3) -0.1238(7) 0.039(3) Uani 1 1 d . . . . .
H36 H 0.5390 0.0390 -0.1608 0.046 Uiso 1 1 calc R U . . .
N1 N 1.1545(7) 0.13086(18) 0.2968(5) 0.0220(19) Uani 1 1 d . . . . .
N2 N 1.1655(7) 0.12993(18) 0.4619(5) 0.025(2) Uani 1 1 d . . . . .
N3 N 0.9958(7) 0.0939(2) 0.4579(5) 0.032(2) Uani 1 1 d . . . . .
N4 N 1.3444(8) 0.1601(2) 0.5284(6) 0.038(2) Uani 1 1 d . . . . .
N5 N 1.2398(8) 0.14046(19) 0.6269(5) 0.037(2) Uani 1 1 d . . . . .
N6 N 1.5257(7) 0.1825(2) 0.6825(6) 0.033(2) Uani 1 1 d . . . . .
N7 N 1.1581(7) 0.06494(18) 0.3830(5) 0.024(2) Uani 1 1 d . . . . .
N8 N 0.9670(7) 0.08137(19) 0.2573(5) 0.031(2) Uani 1 1 d . . . . .
N9 N 0.9221(7) 0.1374(2) 0.2977(6) 0.036(2) Uani 1 1 d . . . . .
N10 N 0.9477(7) 0.03320(18) 0.1636(5) 0.0215(19) Uani 1 1 d . . . . .
N11 N 0.8008(7) 0.0767(2) 0.1134(5) 0.033(2) Uani 1 1 d . . . . .
N12 N 0.8276(9) 0.0016(2) -0.0142(6) 0.058(3) Uani 1 1 d . . . . .
H12A H 0.9007 -0.0042 0.0352 0.070 Uiso 1 1 d R U . . .
Cl1 Cl 0.5259(3) 0.09474(10) 0.5023(2) 0.0843(13) Uani 1 1 d . . . . .
Cl2 Cl 0.5975(3) 0.03150(7) 0.3699(2) 0.0574(10) Uani 1 1 d . . . . .
Cl3 Cl 0.6238(3) 0.11678(8) 0.3180(3) 0.0748(11) Uani 1 1 d . . . . .
Cl4 Cl 0.3395(3) 0.07751(7) 0.25693(18) 0.0439(8) Uani 1 1 d . . . . .
Cl5 Cl 0.3387(3) 0.43617(6) 0.70609(17) 0.0394(7) Uani 1 1 d . . . . .
Cl6 Cl 0.1006(3) 0.49539(7) 0.62118(19) 0.0480(8) Uani 1 1 d . . . . .
Cl7 Cl 0.1307(3) 0.44795(7) 0.82432(18) 0.0429(8) Uani 1 1 d . . . . .
Cl8 Cl 0.3497(3) 0.50836(7) 0.8429(2) 0.0495(8) Uani 1 1 d . . . . .
Cl9 Cl 0.5270(6) 0.2500 0.2500(3) 0.0822(18) Uani 1 2 d S T P . .
Cl10 Cl 0.6189(4) 0.2500 0.0528(3) 0.0516(12) Uani 1 2 d S T P . .
Cl11 Cl 0.3588(3) 0.20549(7) 0.0379(2) 0.0638(10) Uani 1 1 d . . . . .
Cl12 Cl 1.0239(3) 0.08048(7) 1.00570(18) 0.0427(7) Uani 1 1 d . . . . .
Cl13 Cl 1.0064(3) 0.14273(8) 0.8351(2) 0.0599(9) Uani 1 1 d . . . . .
Cl14 Cl 0.7310(19) 0.0961(8) 0.7907(13) 0.078(4) Uani 0.220(15) 1 d D U P B 1
Cl1A Cl 0.7828(7) 0.0777(2) 0.7848(3) 0.079(3) Uani 0.780(15) 1 d D U P B 2
Cl15 Cl 0.8034(4) 0.14300(11) 0.9575(3) 0.1238(19) Uani 1 1 d . . . . .
Cl16 Cl 0.0953(3) 0.20720(7) 0.5383(3) 0.0745(12) Uani 1 1 d . . . . .
Cl17 Cl 0.3696(5) 0.2500 0.5755(6) 0.091(2) Uani 0.904(4) 2 d DS TU P A 1
Cl1B Cl 0.385(3) 0.2500 0.675(5) 0.091(5) Uani 0.096(4) 2 d DS TU P A 2
Cl18 Cl 0.1194(11) 0.2500 0.3495(5) 0.194(5) Uani 0.904(4) 2 d DS T P A 1
Cl1C Cl 0.296(5) 0.2500 0.482(4) 0.096(5) Uani 0.096(4) 2 d DS TU P A 2
O1W O 0.014(3) 0.2500 0.279(3) 0.101(11) Uiso 0.452(2) 2 d S . P . .

loop_
_atom_site_aniso_label
_atom_site_aniso_U_11
_atom_site_aniso_U_22
_atom_site_aniso_U_33
_atom_site_aniso_U_23
_atom_site_aniso_U_13
_atom_site_aniso_U_12
Fe1 0.0432(10) 0.0221(8) 0.0160(8) -0.0004(6) 0.0015(7) -0.0005(7)
Fe2 0.0377(10) 0.0336(9) 0.0369(10) -0.0046(8) 0.0085(8) -0.0035(8)
Fe3 0.0475(10) 0.0274(9) 0.0260(9) -0.0016(7) 0.0064(8) 0.0022(8)
Fe4 0.091(2) 0.0257(13) 0.0263(13) 0.000 0.0253(14) 0.000
Fe5 0.0546(12) 0.0669(13) 0.0329(10) 0.0163(9) 0.0072(9) -0.0070(10)
Fe6 0.102(3) 0.0394(18) 0.064(2) 0.000 0.031(2) 0.000
Fe6' 0.104(4) 0.039(3) 0.066(4) 0.000 0.028(4) 0.000
C1 0.050(8) 0.023(6) 0.030(6) -0.006(5) 0.013(6) -0.003(5)
C2 0.093(11) 0.037(8) 0.033(7) -0.005(6) 0.005(8) 0.010(7)
C3 0.064(9) 0.051(8) 0.046(8) -0.005(7) 0.013(7) -0.029(7)
C4 0.064(9) 0.051(8) 0.030(7) -0.005(6) 0.014(7) -0.021(7)
C5 0.043(7) 0.039(6) 0.005(5) -0.001(5) 0.007(5) -0.003(6)
C6 0.059(8) 0.028(6) 0.020(6) 0.000(5) -0.004(6) -0.006(6)
C7 0.058(8) 0.022(6) 0.014(6) -0.003(5) 0.007(6) 0.000(6)
C8 0.035(7) 0.027(6) 0.025(6) 0.000(5) -0.002(5) 0.010(5)
C9 0.013(5) 0.032(6) 0.024(6) 0.006(5) 0.009(5) -0.006(5)
C10 0.060(8) 0.021(6) 0.021(6) 0.003(5) 0.002(6) -0.009(6)
C11 0.082(10) 0.036(7) 0.015(6) 0.008(5) 0.001(6) -0.003(7)
C12 0.025(7) 0.054(8) 0.039(7) 0.019(6) 0.005(6) -0.001(6)
C13 0.064(9) 0.020(6) 0.031(7) 0.004(5) 0.006(6) -0.003(6)
C14 0.058(9) 0.035(7) 0.012(6) 0.003(5) -0.003(6) 0.017(6)
C15 0.054(8) 0.038(7) 0.029(7) 0.002(5) -0.004(6) -0.005(6)
C16 0.070(10) 0.048(8) 0.018(6) -0.006(6) -0.010(7) 0.007(7)
C17 0.054(9) 0.043(8) 0.029(7) -0.004(6) 0.000(6) -0.008(7)
C18 0.016(6) 0.062(8) 0.039(7) -0.006(6) 0.014(5) -0.005(6)
C19 0.044(7) 0.034(7) 0.015(5) 0.009(5) -0.003(5) 0.002(5)
C20 0.049(8) 0.037(7) 0.037(7) 0.001(6) 0.007(6) -0.007(6)
C21 0.056(8) 0.026(6) 0.024(6) 0.002(5) 0.018(6) 0.001(6)
C22 0.023(6) 0.017(5) 0.034(6) 0.001(5) 0.004(5) 0.011(5)
C23 0.019(6) 0.033(6) 0.022(6) -0.004(5) 0.012(5) -0.008(5)
C24 0.014(5) 0.035(6) 0.011(5) 0.010(4) 0.001(4) -0.001(5)
C25 0.042(7) 0.022(6) 0.011(5) 0.001(4) -0.001(5) -0.004(5)
C26 0.048(7) 0.022(6) 0.022(6) -0.001(5) -0.002(6) 0.005(5)
C27 0.068(8) 0.020(6) 0.015(6) 0.001(5) -0.008(6) 0.005(6)
C28 0.062(9) 0.030(7) 0.029(7) -0.003(5) 0.005(6) 0.011(6)
C29 0.109(12) 0.036(8) 0.028(7) -0.006(6) -0.013(7) 0.030(8)
C30 0.079(10) 0.032(7) 0.061(9) -0.003(7) -0.013(8) 0.020(7)
C31 0.056(8) 0.045(8) 0.022(6) -0.005(5) 0.005(6) 0.000(6)
C32 0.032(4) 0.012(4) 0.012(4) -0.001(3) 0.003(3) 0.003(3)
C33 0.032(4) 0.012(4) 0.012(4) -0.001(3) 0.003(3) 0.003(3)
C34 0.050(7) 0.027(6) 0.010(5) -0.007(4) -0.005(5) -0.010(5)
C35 0.039(7) 0.039(7) 0.016(6) 0.006(5) 0.002(5) 0.005(6)
C36 0.044(7) 0.033(7) 0.025(6) 0.020(5) -0.004(5) -0.009(6)
N1 0.032(5) 0.029(5) 0.010(4) 0.000(4) 0.013(4) 0.000(4)
N2 0.030(5) 0.024(5) 0.018(5) 0.006(4) 0.004(4) -0.006(4)
N3 0.036(6) 0.030(5) 0.019(5) 0.015(4) -0.003(4) 0.001(4)
N4 0.042(6) 0.027(5) 0.034(6) -0.003(4) 0.000(5) -0.005(4)
N5 0.063(7) 0.021(5) 0.015(5) 0.002(4) 0.000(5) -0.003(5)
N6 0.021(5) 0.043(6) 0.034(5) -0.007(4) 0.009(4) 0.014(4)
N7 0.043(6) 0.020(4) 0.011(4) 0.004(4) 0.012(4) 0.005(4)
N8 0.035(5) 0.025(5) 0.021(5) 0.005(4) -0.004(4) -0.008(4)
N9 0.039(6) 0.030(5) 0.028(5) 0.006(4) -0.003(4) 0.002(4)
N10 0.033(5) 0.027(5) 0.011(4) 0.004(4) 0.015(4) 0.003(4)
N11 0.047(6) 0.031(5) 0.010(4) 0.003(4) -0.005(4) -0.001(4)
N12 0.063(7) 0.060(7) 0.044(6) 0.006(5) 0.011(6) 0.004(6)
Cl1 0.054(2) 0.136(4) 0.056(2) -0.057(2) 0.0126(19) -0.027(2)
Cl2 0.069(2) 0.0364(17) 0.0396(18) -0.0019(14) -0.0127(16) 0.0065(16)
Cl3 0.062(2) 0.060(2) 0.092(3) 0.022(2) 0.017(2) -0.0121(19)
Cl4 0.0476(18) 0.0368(16) 0.0366(16) -0.0068(13) 0.0030(14) 0.0009(14)
Cl5 0.0530(19) 0.0328(15) 0.0233(14) -0.0082(12) 0.0032(13) 0.0047(14)
Cl6 0.0507(19) 0.0457(18) 0.0399(17) 0.0182(14) 0.0079(15) 0.0067(15)
Cl7 0.067(2) 0.0342(16) 0.0269(15) -0.0025(12) 0.0164(15) -0.0047(15)
Cl8 0.0530(19) 0.0439(18) 0.0545(19) -0.0232(15) 0.0231(16) -0.0122(15)
Cl9 0.157(6) 0.066(3) 0.025(2) 0.000 0.036(3) 0.000
Cl10 0.082(3) 0.038(2) 0.033(2) 0.000 0.019(2) 0.000
Cl11 0.109(3) 0.0428(19) 0.053(2) -0.0092(16) 0.045(2) -0.0206(19)
Cl12 0.059(2) 0.0350(16) 0.0354(16) -0.0003(13) 0.0192(15) 0.0005(15)
Cl13 0.071(2) 0.054(2) 0.052(2) 0.0113(16) 0.0192(18) -0.0134(18)
Cl14 0.066(7) 0.127(9) 0.027(5) 0.013(6) 0.002(6) -0.031(6)
Cl1A 0.067(4) 0.129(6) 0.030(2) 0.007(3) 0.004(3) -0.034(4)
Cl15 0.135(4) 0.107(4) 0.169(5) 0.088(3) 0.102(4) 0.081(3)
Cl16 0.067(2) 0.0313(18) 0.099(3) -0.0105(18) 0.000(2) -0.0109(17)
Cl17 0.061(4) 0.042(3) 0.157(7) 0.000 0.023(4) 0.000
Cl1B 0.063(7) 0.042(7) 0.153(9) 0.000 0.023(8) 0.000
Cl18 0.239(12) 0.265(13) 0.056(5) 0.000 0.029(7) 0.000
Cl1C 0.063(7) 0.044(7) 0.161(9) 0.000 0.018(7) 0.000

loop_
_atom_type_symbol
_atom_type_description
_atom_type_scat_dispersion_real
_atom_type_scat_dispersion_imag
_atom_type_scat_source
C C 0.0033 0.0016 'International Tables Vol C Tables 4.2.6.8 and 6.1.1.4'
H H 0.0000 0.0000 'International Tables Vol C Tables 4.2.6.8 and 6.1.1.4'
N N 0.0061 0.0033 'International Tables Vol C Tables 4.2.6.8 and 6.1.1.4'
Cl Cl 0.1484 0.1585 'International Tables Vol C Tables 4.2.6.8 and 6.1.1.4'
O O 0.0106 0.0060 'International Tables Vol C Tables 4.2.6.8 and 6.1.1.4'
Fe Fe 0.3463 0.8444 'International Tables Vol C Tables 4.2.6.8 and 6.1.1.4'

loop_
_geom_angle_atom_site_label_1
_geom_angle_atom_site_label_2
_geom_angle_atom_site_label_3
_geom_angle
_geom_angle_site_symmetry_1
_geom_angle_site_symmetry_3
_geom_angle_publ_flag
N8 Fe1 N2 174.4(4) . . ?
N8 Fe1 N3 102.7(3) . . ?
N2 Fe1 N3 80.1(3) . . ?
N8 Fe1 N1 98.2(3) . . ?
N2 Fe1 N1 79.3(3) . . ?
N3 Fe1 N1 159.0(3) . . ?
N8 Fe1 N9 79.6(4) . . ?
N2 Fe1 N9 105.2(3) . . ?
N3 Fe1 N9 92.3(3) . . ?
N1 Fe1 N9 89.0(3) . . ?
N8 Fe1 N7 79.6(3) . . ?
N2 Fe1 N7 95.6(3) . . ?
N3 Fe1 N7 90.7(3) . . ?
N1 Fe1 N7 95.6(3) . . ?
N9 Fe1 N7 159.1(3) . . ?
Cl3 Fe2 Cl2 111.65(15) . . ?
Cl3 Fe2 Cl4 109.59(13) . . ?
Cl2 Fe2 Cl4 105.68(12) . . ?
Cl3 Fe2 Cl1 108.25(16) . . ?
Cl2 Fe2 Cl1 109.14(15) . . ?
Cl4 Fe2 Cl1 112.56(13) . . ?
Cl6 Fe3 Cl7 109.26(13) . . ?
Cl6 Fe3 Cl8 112.08(13) . . ?
Cl7 Fe3 Cl8 107.12(12) . . ?
Cl6 Fe3 Cl5 109.80(12) . . ?
Cl7 Fe3 Cl5 110.53(12) . . ?
Cl8 Fe3 Cl5 108.01(12) . . ?
Cl9 Fe4 Cl11 111.22(13) . . ?
Cl9 Fe4 Cl11 111.22(13) . 4_565 ?
Cl11 Fe4 Cl11 111.2(2) . 4_565 ?
Cl9 Fe4 Cl10 108.6(2) . . ?
Cl11 Fe4 Cl10 107.16(12) . . ?
Cl11 Fe4 Cl10 107.16(12) 4_565 . ?
Cl14 Fe5 Cl13 113.8(6) . . ?
Cl14 Fe5 Cl15 88.5(10) . . ?
Cl13 Fe5 Cl15 109.44(17) . . ?
Cl14 Fe5 Cl12 125.1(8) . . ?
Cl13 Fe5 Cl12 109.30(14) . . ?
Cl15 Fe5 Cl12 107.67(15) . . ?
Cl13 Fe5 Cl1A 110.96(18) . . ?
Cl15 Fe5 Cl1A 113.0(3) . . ?
Cl12 Fe5 Cl1A 106.3(3) . . ?
Cl17 Fe6 Cl16 112.58(18) . 4_565 ?
Cl17 Fe6 Cl16 112.58(18) . . ?
Cl16 Fe6 Cl16 105.9(2) 4_565 . ?
Cl17 Fe6 Cl18 115.2(4) . . ?
Cl16 Fe6 Cl18 104.9(2) 4_565 . ?
Cl16 Fe6 Cl18 104.9(2) . . ?
Cl1B Fe6' Cl16 125.1(7) . 4_565 ?
Cl1B Fe6' Cl16 125.1(7) . . ?
Cl16 Fe6' Cl16 109.6(13) 4_565 . ?
Cl1B Fe6' Cl1C 78(3) . . ?
Cl16 Fe6' Cl1C 99.3(14) 4_565 . ?
Cl16 Fe6' Cl1C 99.3(14) . . ?
C2 C1 N1 122.8(10) . . ?
C2 C1 H1 118.6 . . ?
N1 C1 H1 118.6 . . ?
C3 C2 C1 119.6(12) . . ?
C3 C2 H2 120.2 . . ?
C1 C2 H2 120.2 . . ?
C2 C3 C4 121.4(12) . . ?
C2 C3 H3 119.3 . . ?
C4 C3 H3 119.3 . . ?
C5 C4 C3 115.5(10) . . ?
C5 C4 H4 122.2 . . ?
C3 C4 H4 122.2 . . ?
N1 C5 C4 124.9(9) . . ?
N1 C5 C6 112.1(9) . . ?
C4 C5 C6 122.9(10) . . ?
N4 C6 N2 121.6(10) . . ?
N4 C6 C5 126.8(11) . . ?
N2 C6 C5 111.6(9) . . ?
N5 C7 N4 128.8(9) . . ?
N5 C7 C14 118.5(9) . . ?
N4 C7 C14 112.8(10) . . ?
N5 C8 N2 121.4(10) . . ?
N5 C8 C9 125.1(10) . . ?
N2 C8 C9 113.5(8) . . ?
C10 C9 N3 124.3(9) . . ?
C10 C9 C8 124.5(9) . . ?
N3 C9 C8 111.1(8) . . ?
C11 C10 C9 117.9(10) . . ?
C11 C10 H10 121.1 . . ?
C9 C10 H10 121.1 . . ?
C10 C11 C12 121.1(11) . . ?
C10 C11 H11 119.5 . . ?
C12 C11 H11 119.5 . . ?
C11 C12 C13 118.3(10) . . ?
C11 C12 H12 120.8 . . ?
C13 C12 H12 120.8 . . ?
N3 C13 C12 120.9(10) . . ?
N3 C13 H13 119.6 . . ?
C12 C13 H13 119.5 . . ?
N6 C14 C15 122.2(10) . . ?
N6 C14 C7 119.3(10) . . ?
C15 C14 C7 118.5(11) . . ?
C14 C15 C16 117.6(12) . . ?
C14 C15 H15 121.2 . . ?
C16 C15 H15 121.2 . . ?
C17 C16 C15 120.7(12) . . ?
C17 C16 H16 119.7 . . ?
C15 C16 H16 119.7 . . ?
C16 C17 C18 120.9(11) . . ?
C16 C17 H17 119.6 . . ?
C18 C17 H17 119.6 . . ?
N6 C18 C17 119.5(10) . . ?
N6 C18 H18 120.3 . . ?
C17 C18 H18 120.3 . . ?
N7 C19 C20 123.4(9) . . ?
N7 C19 H19 118.3 . . ?
C20 C19 H19 118.3 . . ?
C21 C20 C19 117.5(10) . . ?
C21 C20 H20 121.3 . . ?
C19 C20 H20 121.3 . . ?
C20 C21 C22 119.8(10) . . ?
C20 C21 H21 120.1 . . ?
C22 C21 H21 120.1 . . ?
C23 C22 C21 119.3(9) . . ?
C23 C22 H22 120.4 . . ?
C21 C22 H22 120.4 . . ?
C22 C23 N7 122.4(9) . . ?
C22 C23 C24 124.4(9) . . ?
N7 C23 C24 113.2(9) . . ?
N10 C24 N8 122.6(8) . . ?
N10 C24 C23 126.0(9) . . ?
N8 C24 C23 111.4(8) . . ?
N10 C25 N11 127.5(8) . . ?
N10 C25 C32 119.4(9) . . ?
N11 C25 C32 113.1(8) . . ?
N8 C26 N11 124.2(9) . . ?
N8 C26 C27 111.6(9) . . ?
N11 C26 C27 124.1(9) . . ?
N9 C27 C28 122.1(9) . . ?
N9 C27 C26 112.8(9) . . ?
C28 C27 C26 125.1(9) . . ?
C29 C28 C27 121.1(10) . . ?
C29 C28 H28 119.5 . . ?
C27 C28 H28 119.5 . . ?
C28 C29 C30 116.8(11) . . ?
C28 C29 H29 121.6 . . ?
C30 C29 H29 121.6 . . ?
C31 C30 C29 120.3(11) . . ?
C31 C30 H30 119.8 . . ?
C29 C30 H30 119.8 . . ?
N9 C31 C30 122.5(10) . . ?
N9 C31 H31 118.8 . . ?
C30 C31 H31 118.8 . . ?
C33 C32 N12 117.3(8) . . ?
C33 C32 C25 122.1(9) . . ?
N12 C32 C25 120.4(9) . . ?
C36 C33 C32 125.6(10) . . ?
C36 C33 H33 117.2 . . ?
C32 C33 H33 117.2 . . ?
C35 C34 N12 120.3(10) . . ?
C35 C34 H34 119.9 . . ?
N12 C34 H34 119.9 . . ?
C34 C35 C36 118.4(9) . . ?
C34 C35 H35 120.8 . . ?
C36 C35 H35 120.8 . . ?
C33 C36 C35 119.9(10) . . ?
C33 C36 H36 120.1 . . ?
C35 C36 H36 120.1 . . ?
C5 N1 C1 115.5(8) . . ?
C5 N1 Fe1 115.8(6) . . ?
C1 N1 Fe1 128.6(7) . . ?
C6 N2 C8 119.7(8) . . ?
C6 N2 Fe1 120.4(7) . . ?
C8 N2 Fe1 119.3(7) . . ?
C13 N3 C9 117.4(9) . . ?
C13 N3 Fe1 126.9(7) . . ?
C9 N3 Fe1 115.6(6) . . ?
C6 N4 C7 114.5(9) . . ?
C7 N5 C8 113.9(9) . . ?
C14 N6 C18 119.2(9) . . ?
C19 N7 C23 117.5(8) . . ?
C19 N7 Fe1 128.0(7) . . ?
C23 N7 Fe1 114.5(6) . . ?
C26 N8 C24 117.0(8) . . ?
C26 N8 Fe1 121.8(7) . . ?
C24 N8 Fe1 121.0(6) . . ?
C31 N9 C27 117.2(9) . . ?
C31 N9 Fe1 128.4(7) . . ?
C27 N9 Fe1 114.3(7) . . ?
C24 N10 C25 115.2(8) . . ?
C26 N11 C25 113.6(8) . . ?
C34 N12 C32 118.3(9) . . ?
C34 N12 H12A 133.3 . . ?
C32 N12 H12A 108.3 . . ?

loop_
_geom_bond_atom_site_label_1
_geom_bond_atom_site_label_2
_geom_bond_distance
_geom_bond_site_symmetry_2
_geom_bond_publ_flag
Fe1 N8 1.844(8) . ?
Fe1 N2 1.873(7) . ?
Fe1 N3 1.984(8) . ?
Fe1 N1 1.995(7) . ?
Fe1 N9 1.999(8) . ?
Fe1 N7 2.015(7) . ?
Fe2 Cl3 2.163(4) . ?
Fe2 Cl2 2.169(3) . ?
Fe2 Cl4 2.189(3) . ?
Fe2 Cl1 2.194(4) . ?
Fe3 Cl6 2.173(3) . ?
Fe3 Cl7 2.176(3) . ?
Fe3 Cl8 2.201(3) . ?
Fe3 Cl5 2.207(3) . ?
Fe4 Cl9 2.176(5) . ?
Fe4 Cl11 2.186(3) . ?
Fe4 Cl11 2.186(3) 4_565 ?
Fe4 Cl10 2.204(5) . ?
Fe5 Cl14 2.163(14) . ?
Fe5 Cl13 2.183(4) . ?
Fe5 Cl15 2.183(5) . ?
Fe5 Cl12 2.195(3) . ?
Fe5 Cl1A 2.225(5) . ?
Fe6 Cl17 2.117(7) . ?
Fe6 Cl16 2.173(4) 4_565 ?
Fe6 Cl16 2.173(4) . ?
Fe6 Cl18 2.191(8) . ?
Fe6' Cl1B 2.10(2) . ?
Fe6' Cl16 2.122(18) 4_565 ?
Fe6' Cl16 2.122(18) . ?
Fe6' Cl1C 2.24(2) . ?
C1 C2 1.354(15) . ?
C1 N1 1.367(11) . ?
C1 H1 0.9500 . ?
C2 C3 1.346(15) . ?
C2 H2 0.9500 . ?
C3 C4 1.387(14) . ?
C3 H3 0.9500 . ?
C4 C5 1.382(14) . ?
C4 H4 0.9500 . ?
C5 N1 1.355(11) . ?
C5 C6 1.461(13) . ?
C6 N4 1.341(12) . ?
C6 N2 1.349(13) . ?
C7 N5 1.328(13) . ?
C7 N4 1.350(12) . ?
C7 C14 1.494(13) . ?
C8 N5 1.356(11) . ?
C8 N2 1.369(12) . ?
C8 C9 1.431(13) . ?
C9 C10 1.364(13) . ?
C9 N3 1.396(11) . ?
C10 C11 1.361(14) . ?
C10 H10 0.9500 . ?
C11 C12 1.390(13) . ?
C11 H11 0.9500 . ?
C12 C13 1.441(14) . ?
C12 H12 0.9500 . ?
C13 N3 1.334(12) . ?
C13 H13 0.9500 . ?
C14 N6 1.354(13) . ?
C14 C15 1.388(14) . ?
C15 C16 1.397(14) . ?
C15 H15 0.9500 . ?
C16 C17 1.329(15) . ?
C16 H16 0.9500 . ?
C17 C18 1.402(14) . ?
C17 H17 0.9500 . ?
C18 N6 1.369(12) . ?
C18 H18 0.9500 . ?
C19 N7 1.341(11) . ?
C19 C20 1.397(14) . ?
C19 H19 0.9500 . ?
C20 C21 1.382(13) . ?
C20 H20 0.9500 . ?
C21 C22 1.398(12) . ?
C21 H21 0.9500 . ?
C22 C23 1.356(12) . ?
C22 H22 0.9500 . ?
C23 N7 1.378(11) . ?
C23 C24 1.422(12) . ?
C24 N10 1.321(11) . ?
C24 N8 1.390(12) . ?
C25 N10 1.334(11) . ?
C25 N11 1.352(12) . ?
C25 C32 1.463(11) . ?
C26 N8 1.331(11) . ?
C26 N11 1.344(11) . ?
C26 C27 1.446(13) . ?
C27 N9 1.361(11) . ?
C27 C28 1.386(13) . ?
C28 C29 1.341(14) . ?
C28 H28 0.9500 . ?
C29 C30 1.406(15) . ?
C29 H29 0.9500 . ?
C30 C31 1.373(14) . ?
C30 H30 0.9500 . ?
C31 N9 1.333(12) . ?
C31 H31 0.9500 . ?
C32 C33 1.307(11) . ?
C32 N12 1.449(12) . ?
C33 C36 1.282(12) . ?
C33 H33 0.9500 . ?
C34 C35 1.357(12) . ?
C34 N12 1.379(11) . ?
C34 H34 0.9500 . ?
C35 C36 1.417(14) . ?
C35 H35 0.9500 . ?
C36 H36 0.9500 . ?
N12 H12A 0.9501 . ?

loop_
_geom_hbond_atom_site_label_D
_geom_hbond_atom_site_label_H
_geom_hbond_atom_site_label_A
_geom_hbond_distance_DH
_geom_hbond_distance_HA
_geom_hbond_distance_DA
_geom_hbond_angle_DHA
_geom_hbond_site_symmetry_A
C19 H19 N2 0.95 2.66 3.135(13) 111.8 .
N12 H12A N10 0.95 2.37 2.859(12) 111.3 .
